data_1549076
loop_
_publ_author_name
'El-Hiti, Gamal A.'
'Abdel-Wahab, Bakr F.'
'Mostafa, Mohamed S.'
'Khidre, Rizk E.'
'Hegazy, Amany S.'
'Kariuki, Benson M.'

_publ_section_title
;
 5-Methyl-<i>N</i>'-(5-methyl-1-phenyl-1<i>H</i>-1,2,3-triazole-4-carbonyl)-1-phenyl-1<i>H</i>-1,2,3-triazole-4-carbohydrazide
;
_journal_coeditor_code HB4215
_journal_issue 3
_journal_name_full IUCrData
_journal_page_first x180424
_journal_paper_doi 10.1107/S2414314618004248
_journal_volume 3
_journal_year 2018
_chemical_formula_iupac 'C20 H18 N8 O2'
_chemical_formula_moiety 'C20 H18 N8 O2'
_chemical_formula_sum 'C20 H18 N8 O2'
_chemical_formula_weight 402.42
_chemical_name_systematic
5-Methyl-<i>N</i>'-(5-methyl-1-phenyl-1<i>H</i>-1,2,3-triazole-4-carbonyl)-1-phenyl-1<i>H</i>-1,2,3-triazole-4-carbohydrazide
_space_group_crystal_system monoclinic
_space_group_IT_number 15
_space_group_name_Hall '-C 2yc'
_space_group_name_H-M_alt 'C 1 2/c 1'
_symmetry_space_group_name_Hall '-C 2yc'
_symmetry_space_group_name_H-M 'C 1 2/c 1'
_atom_sites_solution_hydrogens geom
_atom_sites_solution_primary direct
_audit_creation_method SHELXL-2018/1
_cell_angle_alpha 90
_cell_angle_beta 93.301(3)
_cell_angle_gamma 90
_cell_formula_units_Z 12
_cell_length_a 61.5399(18)
_cell_length_b 11.8988(4)
_cell_length_c 8.2661(3)
_cell_measurement_reflns_used 7925
_cell_measurement_temperature 296(2)
_cell_measurement_theta_max 29.2740
_cell_measurement_theta_min 3.2930
_cell_volume 6042.8(3)
_computing_cell_refinement
;
CrysAlis PRO (Rigaku OD, 2015)
;
_computing_data_collection
;
CrysAlis PRO (Rigaku OD, 2015)
;
_computing_data_reduction
;
CrysAlis PRO (Rigaku OD, 2015)
;
_computing_molecular_graphics
;
ORTEP-3 for Windows (Farrugia, 2012)
;
_computing_publication_material
;
WinGX (Farrugia, 2012) and <i>CHEMDRAW Ultra</i> (Cambridge Soft,
2001)
;
_computing_structure_refinement
;
SHELXL2018 (Sheldrick, 2015)
;
_computing_structure_solution
;
SHELXS97 (Sheldrick, 2008)
;
_diffrn_ambient_temperature 296(2)
_diffrn_measured_fraction_theta_full 0.999
_diffrn_measured_fraction_theta_max 0.874
_diffrn_measurement_device_type 'Rigaku Oxford Diffraction SuperNova, Dual, Cu at zero, Atlas'
_diffrn_measurement_method '\w scans'
_diffrn_radiation_type MoK\a
_diffrn_radiation_wavelength 0.71073
_diffrn_reflns_av_R_equivalents 0.0246
_diffrn_reflns_limit_h_max 79
_diffrn_reflns_limit_h_min -86
_diffrn_reflns_limit_k_max 16
_diffrn_reflns_limit_k_min -16
_diffrn_reflns_limit_l_max 10
_diffrn_reflns_limit_l_min -11
_diffrn_reflns_number 28646
_diffrn_reflns_theta_full 25.242
_diffrn_reflns_theta_max 29.881
_diffrn_reflns_theta_min 3.007
_diffrn_standards_decay_% 0
_diffrn_standards_interval_count 0
_diffrn_standards_interval_time 0
_diffrn_standards_number 0
_exptl_absorpt_coefficient_mu 0.092
_exptl_absorpt_correction_T_max 1.000
_exptl_absorpt_correction_T_min 0.583
_exptl_absorpt_correction_type gaussian
_exptl_absorpt_process_details
;
(CrysAlis PRO, Rigaku OD, 2015)
;
_exptl_crystal_colour yellow
_exptl_crystal_density_diffrn 1.327
_exptl_crystal_description needle
_exptl_crystal_F_000 2520
_exptl_crystal_size_max 0.359
_exptl_crystal_size_mid 0.172
_exptl_crystal_size_min 0.076
_refine_diff_density_max 0.274
_refine_diff_density_min -0.236
_refine_ls_extinction_coef 0.00114(19)
_refine_ls_extinction_expression Fc^*^=kFc[1+0.001xFc^2^\l^3^/sin(2\q)]^-1/4^
_refine_ls_extinction_method
;
SHELXL2018 (Sheldrick, 2015)
;
_refine_ls_goodness_of_fit_ref 1.056
_refine_ls_hydrogen_treatment constr
_refine_ls_matrix_type full
_refine_ls_number_parameters 410
_refine_ls_number_reflns 7636
_refine_ls_number_restraints 0
_refine_ls_restrained_S_all 1.056
_refine_ls_R_factor_all 0.0778
_refine_ls_R_factor_gt 0.0522
_refine_ls_shift/su_max 0.001
_refine_ls_shift/su_mean 0.000
_refine_ls_structure_factor_coef Fsqd
_refine_ls_weighting_details 'w=1/[\s^2^(Fo^2^)+(0.0711P)^2^+3.1965P] where P=(Fo^2^+2Fc^2^)/3'
_refine_ls_weighting_scheme calc
_refine_ls_wR_factor_gt 0.1437
_refine_ls_wR_factor_ref 0.1621
_reflns_number_gt 5320
_reflns_number_total 7636
_reflns_threshold_expression 'I > 2\s(I)'
_cod_data_source_file hb4215sup1.cif
_cod_data_source_block I
_cod_database_code 1549076
_shelx_space_group_comment
;
The symmetry employed for this shelxl refinement is uniquely defined
by the following loop, which should always be used as a source of
symmetry information in preference to the above space-group names.
They are only intended as comments.
;
_shelx_estimated_absorpt_t_min 0.968
_shelx_estimated_absorpt_t_max 0.993

loop_
_space_group_symop_operation_xyz
'x, y, z'
'-x, y, -z+1/2'
'x+1/2, y+1/2, z'
'-x+1/2, y+1/2, -z+1/2'
'-x, -y, -z'
'x, -y, z-1/2'
'-x+1/2, -y+1/2, -z'
'x+1/2, -y+1/2, z-1/2'

loop_
_atom_site_type_symbol
_atom_site_label
_atom_site_fract_x
_atom_site_fract_y
_atom_site_fract_z
_atom_site_U_iso_or_equiv
_atom_site_adp_type
_atom_site_calc_flag
_atom_site_occupancy
C C1 0.22978(2) 0.37333(15) 0.7766(2) 0.0463(4) Uani d 1
C C2 0.21677(3) 0.44007(18) 0.6775(3) 0.0629(5) Uani d 1
H H2 0.222337 0.504302 0.630957 0.075 Uiso calc 1
C C3 0.19509(3) 0.4103(2) 0.6476(3) 0.0772(7) Uani d 1
H H3 0.186076 0.454780 0.579953 0.093 Uiso calc 1
C C4 0.18692(3) 0.3164(2) 0.7165(3) 0.0738(6) Uani d 1
H H4 0.172289 0.298191 0.698205 0.089 Uiso calc 1
C C5 0.20016(3) 0.2491(2) 0.8123(3) 0.0787(7) Uani d 1
H H5 0.194609 0.184275 0.857403 0.094 Uiso calc 1
C C6 0.22191(3) 0.27693(19) 0.8426(3) 0.0682(6) Uani d 1
H H6 0.231025 0.230779 0.906967 0.082 Uiso calc 1
C C7 0.27078(2) 0.36356(13) 0.7642(2) 0.0403(3) Uani d 1
C C8 0.28629(2) 0.43569(13) 0.83050(19) 0.0398(3) Uani d 1
C C9 0.27244(3) 0.26166(16) 0.6632(3) 0.0596(5) Uani d 1
H H9A 0.258973 0.220841 0.661961 0.089 Uiso calc 1
H H9B 0.284030 0.214962 0.707488 0.089 Uiso calc 1
H H9C 0.275385 0.283020 0.554648 0.089 Uiso calc 1
C C10 0.30996(2) 0.43355(14) 0.81230(19) 0.0400(3) Uani d 1
C C11 0.35563(2) 0.43823(14) 1.00094(19) 0.0410(4) Uani d 1
C C12 0.37925(2) 0.44678(14) 0.98102(19) 0.0405(3) Uani d 1
C C13 0.39533(2) 0.37223(14) 1.03065(19) 0.0405(3) Uani d 1
C C14 0.39412(3) 0.26250(15) 1.1149(2) 0.0547(4) Uani d 1
H H14A 0.406393 0.217129 1.090101 0.082 Uiso calc 1
H H14B 0.380918 0.224675 1.079264 0.082 Uiso calc 1
H H14C 0.394262 0.274683 1.229725 0.082 Uiso calc 1
C C15 0.43574(3) 0.38279(15) 0.9912(2) 0.0496(4) Uani d 1
C C16 0.44469(3) 0.3415(2) 1.1341(3) 0.0709(6) Uani d 1
H H16 0.436481 0.337511 1.224957 0.085 Uiso calc 1
C C17 0.46606(4) 0.3057(3) 1.1423(4) 0.0966(9) Uani d 1
H H17 0.472198 0.276129 1.238498 0.116 Uiso calc 1
C C18 0.47825(4) 0.3137(3) 1.0095(5) 0.0988(9) Uani d 1
H H18 0.492634 0.289331 1.015520 0.119 Uiso calc 1
C C19 0.46925(4) 0.3576(3) 0.8671(4) 0.0924(9) Uani d 1
H H19 0.477671 0.364003 0.777621 0.111 Uiso calc 1
C C20 0.44778(3) 0.3923(2) 0.8559(3) 0.0682(6) Uani d 1
H H20 0.441576 0.421280 0.759477 0.082 Uiso calc 1
C C21 0.60369(3) 0.87144(15) 0.2703(2) 0.0499(4) Uani d 1
C C22 0.61242(3) 0.77039(17) 0.3228(3) 0.0573(5) Uani d 1
H H22 0.603357 0.711174 0.348183 0.069 Uiso calc 1
C C23 0.63484(3) 0.7577(2) 0.3373(3) 0.0714(6) Uani d 1
H H23 0.640836 0.689795 0.373190 0.086 Uiso calc 1
C C24 0.64812(3) 0.8442(2) 0.2995(4) 0.0905(8) Uani d 1
H H24 0.663156 0.835202 0.309213 0.109 Uiso calc 1
C C25 0.63926(3) 0.9448(2) 0.2467(5) 0.1052(11) Uani d 1
H H25 0.648369 1.003664 0.220610 0.126 Uiso calc 1
C C26 0.61691(3) 0.95940(19) 0.2322(4) 0.0810(8) Uani d 1
H H26 0.610951 1.027625 0.197199 0.097 Uiso calc 1
C C27 0.56458(2) 0.86275(14) 0.3473(2) 0.0426(4) Uani d 1
C C28 0.54653(2) 0.91029(14) 0.2699(2) 0.0431(4) Uani d 1
C C29 0.56739(3) 0.79950(18) 0.5004(2) 0.0601(5) Uani d 1
H H29A 0.567458 0.720405 0.477553 0.090 Uiso calc 1
H H29B 0.555601 0.816576 0.567532 0.090 Uiso calc 1
H H29C 0.580926 0.820337 0.555824 0.090 Uiso calc 1
C C30 0.52413(2) 0.91587(15) 0.3236(2) 0.0453(4) Uani d 1
N N1 0.25201(2) 0.40700(12) 0.81303(18) 0.0450(3) Uani d 1
N N2 0.25575(2) 0.50136(14) 0.9052(2) 0.0619(5) Uani d 1
N N3 0.27670(2) 0.51714(14) 0.9151(2) 0.0565(4) Uani d 1
N N4 0.32124(2) 0.50774(13) 0.90749(17) 0.0466(3) Uani d 1
H H4A 0.314472 0.552915 0.968324 0.056 Uiso calc 1
N N5 0.34366(2) 0.51120(13) 0.90730(18) 0.0468(3) Uani d 1
H H5A 0.349965 0.559343 0.848150 0.056 Uiso calc 1
N N6 0.38802(2) 0.53479(13) 0.90331(19) 0.0511(4) Uani d 1
N N7 0.40897(2) 0.52009(13) 0.9023(2) 0.0536(4) Uani d 1
N N8 0.41358(2) 0.42055(12) 0.97963(17) 0.0442(3) Uani d 1
N N9 0.58066(2) 0.88693(12) 0.24842(18) 0.0469(3) Uani d 1
N N10 0.57279(2) 0.94466(15) 0.1149(2) 0.0624(5) Uani d 1
N N11 0.55203(2) 0.95812(15) 0.12926(19) 0.0578(4) Uani d 1
N N12 0.51107(2) 0.98835(14) 0.23792(18) 0.0525(4) Uani d 1
H H12 0.516383 1.033741 0.169530 0.063 Uiso calc 1
O O1 0.31841(2) 0.37162(11) 0.71613(15) 0.0521(3) Uani d 1
O O2 0.34779(2) 0.37352(11) 1.09605(15) 0.0516(3) Uani d 1
O O3 0.51812(2) 0.86215(12) 0.43867(16) 0.0587(3) Uani d 1

loop_
_atom_site_aniso_label
_atom_site_aniso_U_11
_atom_site_aniso_U_22
_atom_site_aniso_U_33
_atom_site_aniso_U_12
_atom_site_aniso_U_13
_atom_site_aniso_U_23
C1 0.0314(7) 0.0552(10) 0.0526(10) -0.0040(7) 0.0047(7) -0.0018(8)
C2 0.0383(9) 0.0689(12) 0.0812(14) -0.0015(8) 0.0024(9) 0.0135(11)
C3 0.0394(10) 0.0916(16) 0.0993(18) 0.0040(10) -0.0081(10) 0.0130(14)
C4 0.0346(9) 0.0895(16) 0.0970(17) -0.0123(10) 0.0010(10) -0.0048(14)
C5 0.0546(12) 0.0879(16) 0.0931(17) -0.0294(11) 0.0001(11) 0.0166(13)
C6 0.0505(10) 0.0772(14) 0.0755(14) -0.0169(10) -0.0081(9) 0.0221(11)
C7 0.0336(7) 0.0433(8) 0.0439(9) 0.0005(6) 0.0009(6) 0.0035(7)
C8 0.0317(7) 0.0466(8) 0.0413(8) 0.0007(6) 0.0023(6) -0.0003(7)
C9 0.0502(10) 0.0512(10) 0.0772(14) -0.0021(8) 0.0016(9) -0.0140(9)
C10 0.0330(7) 0.0472(8) 0.0399(8) 0.0024(6) 0.0025(6) 0.0050(7)
C11 0.0337(7) 0.0514(9) 0.0379(8) -0.0059(7) 0.0032(6) -0.0044(7)
C12 0.0325(7) 0.0501(9) 0.0389(8) -0.0047(6) 0.0016(6) 0.0018(7)
C13 0.0343(7) 0.0482(9) 0.0392(8) -0.0029(6) 0.0030(6) -0.0029(7)
C14 0.0502(10) 0.0510(10) 0.0634(12) 0.0016(8) 0.0080(8) 0.0086(9)
C15 0.0332(8) 0.0532(10) 0.0629(11) 0.0023(7) 0.0063(7) -0.0082(8)
C16 0.0448(10) 0.0916(16) 0.0760(15) 0.0142(10) 0.0014(10) 0.0094(12)
C17 0.0512(12) 0.117(2) 0.120(2) 0.0285(14) -0.0035(14) 0.0139(18)
C18 0.0447(12) 0.105(2) 0.147(3) 0.0245(13) 0.0095(15) -0.017(2)
C19 0.0521(12) 0.112(2) 0.116(2) 0.0062(13) 0.0330(14) -0.0272(18)
C20 0.0500(10) 0.0825(14) 0.0735(14) -0.0001(10) 0.0175(10) -0.0121(11)
C21 0.0314(7) 0.0540(10) 0.0641(11) 0.0051(7) 0.0016(7) -0.0039(8)
C22 0.0462(9) 0.0574(11) 0.0679(12) 0.0101(8) -0.0002(8) 0.0007(9)
C23 0.0505(11) 0.0766(14) 0.0860(16) 0.0242(10) -0.0061(10) -0.0014(12)
C24 0.0347(10) 0.0980(18) 0.138(2) 0.0130(11) -0.0053(12) -0.0087(17)
C25 0.0391(11) 0.0823(17) 0.195(3) -0.0061(11) 0.0125(15) 0.0065(19)
C26 0.0388(10) 0.0608(12) 0.144(2) 0.0033(9) 0.0096(12) 0.0089(14)
C27 0.0355(7) 0.0455(8) 0.0471(9) -0.0008(6) 0.0045(7) -0.0002(7)
C28 0.0320(7) 0.0529(9) 0.0445(9) -0.0021(7) 0.0036(6) 0.0050(7)
C29 0.0586(11) 0.0672(12) 0.0548(11) 0.0111(9) 0.0057(9) 0.0127(9)
C30 0.0321(7) 0.0576(10) 0.0465(9) -0.0072(7) 0.0048(7) -0.0007(8)
N1 0.0315(6) 0.0494(8) 0.0542(8) -0.0036(6) 0.0034(6) -0.0026(6)
N2 0.0357(7) 0.0674(10) 0.0834(12) -0.0037(7) 0.0106(7) -0.0255(9)
N3 0.0338(7) 0.0651(9) 0.0712(11) -0.0041(6) 0.0081(7) -0.0212(8)
N4 0.0272(6) 0.0632(9) 0.0496(8) -0.0012(6) 0.0034(6) -0.0075(7)
N5 0.0265(6) 0.0646(9) 0.0494(8) -0.0048(6) 0.0024(6) 0.0076(7)
N6 0.0341(7) 0.0573(9) 0.0622(10) -0.0013(6) 0.0047(6) 0.0124(7)
N7 0.0339(7) 0.0572(9) 0.0702(10) -0.0026(6) 0.0076(7) 0.0125(8)
N8 0.0332(6) 0.0499(8) 0.0495(8) -0.0001(6) 0.0040(6) 0.0014(6)
N9 0.0321(6) 0.0553(8) 0.0535(8) 0.0055(6) 0.0039(6) 0.0077(7)
N10 0.0353(7) 0.0872(12) 0.0656(10) 0.0123(7) 0.0118(7) 0.0286(9)
N11 0.0325(7) 0.0834(11) 0.0582(10) 0.0094(7) 0.0094(6) 0.0211(8)
N12 0.0261(6) 0.0760(10) 0.0563(9) 0.0002(6) 0.0091(6) 0.0088(8)
O1 0.0395(6) 0.0617(8) 0.0555(7) 0.0077(5) 0.0056(5) -0.0080(6)
O2 0.0408(6) 0.0638(8) 0.0507(7) -0.0097(5) 0.0077(5) 0.0071(6)
O3 0.0441(6) 0.0733(9) 0.0598(8) -0.0107(6) 0.0123(6) 0.0114(7)

loop_
_atom_type_symbol
_atom_type_description
_atom_type_scat_dispersion_real
_atom_type_scat_dispersion_imag
_atom_type_scat_source
C C 0.0033 0.0016 'International Tables Vol C Tables 4.2.6.8 and 6.1.1.4'
H H 0.0000 0.0000 'International Tables Vol C Tables 4.2.6.8 and 6.1.1.4'
N N 0.0061 0.0033 'International Tables Vol C Tables 4.2.6.8 and 6.1.1.4'
O O 0.0106 0.0060 'International Tables Vol C Tables 4.2.6.8 and 6.1.1.4'

loop_
_geom_angle_atom_site_label_1
_geom_angle_atom_site_label_2
_geom_angle_atom_site_label_3
_geom_angle_site_symmetry_1
_geom_angle_site_symmetry_3
_geom_angle
C2 C1 C6 . . 121.10(17)
C2 C1 N1 . . 118.70(15)
C6 C1 N1 . . 120.19(16)
C1 C2 C3 . . 118.84(19)
C1 C2 H2 . . 120.6
C3 C2 H2 . . 120.6
C4 C3 C2 . . 120.5(2)
C4 C3 H3 . . 119.7
C2 C3 H3 . . 119.7
C5 C4 C3 . . 120.11(19)
C5 C4 H4 . . 119.9
C3 C4 H4 . . 119.9
C4 C5 C6 . . 120.2(2)
C4 C5 H5 . . 119.9
C6 C5 H5 . . 119.9
C1 C6 C5 . . 119.2(2)
C1 C6 H6 . . 120.4
C5 C6 H6 . . 120.4
N1 C7 C8 . . 103.20(14)
N1 C7 C9 . . 124.85(14)
C8 C7 C9 . . 131.95(14)
N3 C8 C7 . . 109.91(13)
N3 C8 C10 . . 121.97(14)
C7 C8 C10 . . 128.07(14)
C7 C9 H9A . . 109.5
C7 C9 H9B . . 109.5
H9A C9 H9B . . 109.5
C7 C9 H9C . . 109.5
H9A C9 H9C . . 109.5
H9B C9 H9C . . 109.5
O1 C10 N4 . . 123.41(14)
O1 C10 C8 . . 122.48(15)
N4 C10 C8 . . 114.08(14)
O2 C11 N5 . . 123.48(14)
O2 C11 C12 . . 122.96(15)
N5 C11 C12 . . 113.53(14)
N6 C12 C13 . . 109.89(13)
N6 C12 C11 . . 121.82(14)
C13 C12 C11 . . 128.28(15)
N8 C13 C12 . . 103.27(14)
N8 C13 C14 . . 125.91(14)
C12 C13 C14 . . 130.79(14)
C13 C14 H14A . . 109.5
C13 C14 H14B . . 109.5
H14A C14 H14B . . 109.5
C13 C14 H14C . . 109.5
H14A C14 H14C . . 109.5
H14B C14 H14C . . 109.5
C16 C15 C20 . . 121.42(18)
C16 C15 N8 . . 120.36(16)
C20 C15 N8 . . 118.19(18)
C15 C16 C17 . . 119.3(2)
C15 C16 H16 . . 120.4
C17 C16 H16 . . 120.4
C18 C17 C16 . . 120.3(3)
C18 C17 H17 . . 119.8
C16 C17 H17 . . 119.8
C17 C18 C19 . . 120.1(2)
C17 C18 H18 . . 120.0
C19 C18 H18 . . 120.0
C18 C19 C20 . . 120.5(2)
C18 C19 H19 . . 119.8
C20 C19 H19 . . 119.8
C15 C20 C19 . . 118.5(2)
C15 C20 H20 . . 120.8
C19 C20 H20 . . 120.8
C26 C21 C22 . . 120.80(17)
C26 C21 N9 . . 117.95(16)
C22 C21 N9 . . 121.21(16)
C21 C22 C23 . . 119.38(19)
C21 C22 H22 . . 120.3
C23 C22 H22 . . 120.3
C24 C23 C22 . . 120.4(2)
C24 C23 H23 . . 119.8
C22 C23 H23 . . 119.8
C23 C24 C25 . . 119.84(19)
C23 C24 H24 . . 120.1
C25 C24 H24 . . 120.1
C24 C25 C26 . . 120.7(2)
C24 C25 H25 . . 119.7
C26 C25 H25 . . 119.7
C21 C26 C25 . . 118.9(2)
C21 C26 H26 . . 120.5
C25 C26 H26 . . 120.5
N9 C27 C28 . . 103.39(14)
N9 C27 C29 . . 125.11(15)
C28 C27 C29 . . 131.50(15)
N11 C28 C27 . . 109.76(13)
N11 C28 C30 . . 121.58(15)
C27 C28 C30 . . 128.64(15)
C27 C29 H29A . . 109.5
C27 C29 H29B . . 109.5
H29A C29 H29B . . 109.5
C27 C29 H29C . . 109.5
H29A C29 H29C . . 109.5
H29B C29 H29C . . 109.5
O3 C30 N12 . . 123.03(15)
O3 C30 C28 . . 122.77(16)
N12 C30 C28 . . 114.16(14)
C7 N1 N2 . . 111.19(12)
C7 N1 C1 . . 130.57(14)
N2 N1 C1 . . 118.15(13)
N3 N2 N1 . . 106.73(13)
N2 N3 C8 . . 108.97(14)
C10 N4 N5 . . 120.00(13)
C10 N4 H4A . . 120.0
N5 N4 H4A . . 120.0
C11 N5 N4 . . 119.44(13)
C11 N5 H5A . . 120.3
N4 N5 H5A . . 120.3
N7 N6 C12 . . 108.70(14)
N6 N7 N8 . . 106.98(13)
C13 N8 N7 . . 111.16(13)
C13 N8 C15 . . 130.57(15)
N7 N8 C15 . . 118.25(13)
C27 N9 N10 . . 111.01(13)
C27 N9 C21 . . 130.64(15)
N10 N9 C21 . . 118.03(14)
N11 N10 N9 . . 107.05(13)
N10 N11 C28 . . 108.78(14)
C30 N12 N12 . 2_655 118.92(14)
C30 N12 H12 . . 120.5
N12 N12 H12 2_655 . 120.5

loop_
_geom_bond_atom_site_label_1
_geom_bond_atom_site_label_2
_geom_bond_site_symmetry_2
_geom_bond_distance
C1 C2 . 1.366(3)
C1 C6 . 1.371(3)
C1 N1 . 1.4403(19)
C2 C3 . 1.389(3)
C2 H2 . 0.9300
C3 C4 . 1.364(3)
C3 H3 . 0.9300
C4 C5 . 1.363(3)
C4 H4 . 0.9300
C5 C6 . 1.387(3)
C5 H5 . 0.9300
C6 H6 . 0.9300
C7 N1 . 1.3486(19)
C7 C8 . 1.374(2)
C7 C9 . 1.479(2)
C8 N3 . 1.351(2)
C8 C10 . 1.474(2)
C9 H9A . 0.9600
C9 H9B . 0.9600
C9 H9C . 0.9600
C10 O1 . 1.2217(19)
C10 N4 . 1.348(2)
C11 O2 . 1.2195(19)
C11 N5 . 1.353(2)
C11 C12 . 1.476(2)
C12 N6 . 1.357(2)
C12 C13 . 1.374(2)
C13 N8 . 1.3505(19)
C13 C14 . 1.484(2)
C14 H14A . 0.9600
C14 H14B . 0.9600
C14 H14C . 0.9600
C15 C16 . 1.366(3)
C15 C20 . 1.382(3)
C15 N8 . 1.434(2)
C16 C17 . 1.380(3)
C16 H16 . 0.9300
C17 C18 . 1.368(4)
C17 H17 . 0.9300
C18 C19 . 1.375(4)
C18 H18 . 0.9300
C19 C20 . 1.383(3)
C19 H19 . 0.9300
C20 H20 . 0.9300
C21 C26 . 1.373(3)
C21 C22 . 1.377(3)
C21 N9 . 1.4302(19)
C22 C23 . 1.386(3)
C22 H22 . 0.9300
C23 C24 . 1.362(4)
C23 H23 . 0.9300
C24 C25 . 1.377(4)
C24 H24 . 0.9300
C25 C26 . 1.384(3)
C25 H25 . 0.9300
C26 H26 . 0.9300
C27 N9 . 1.350(2)
C27 C28 . 1.372(2)
C27 C29 . 1.474(2)
C28 N11 . 1.355(2)
C28 C30 . 1.474(2)
C29 H29A . 0.9600
C29 H29B . 0.9600
C29 H29C . 0.9600
C30 O3 . 1.221(2)
C30 N12 . 1.351(2)
N1 N2 . 1.369(2)
N2 N3 . 1.3003(19)
N4 N5 . 1.3802(17)
N4 H4A . 0.8600
N5 H5A . 0.8600
N6 N7 . 1.3019(18)
N7 N8 . 1.368(2)
N9 N10 . 1.365(2)
N10 N11 . 1.2994(18)
N12 N12 2_655 1.388(2)
N12 H12 . 0.8600

loop_
_geom_hbond_atom_site_label_D
_geom_hbond_atom_site_label_H
_geom_hbond_atom_site_label_A
_geom_hbond_site_symmetry_A
_geom_hbond_distance_DH
_geom_hbond_distance_HA
_geom_hbond_distance_DA
_geom_hbond_angle_DHA
_geom_hbond_publ_flag
N4 H4A O1 6_566 0.86 2.24 2.9412(19) 139 yes
N5 H5A O2 6_565 0.86 2.23 2.9395(19) 140 yes
N12 H12 O3 6_575 0.86 2.28 3.098(2) 158 yes

loop_
_geom_torsion_atom_site_label_1
_geom_torsion_atom_site_label_2
_geom_torsion_atom_site_label_3
_geom_torsion_atom_site_label_4
_geom_torsion_site_symmetry_3
_geom_torsion_site_symmetry_4
_geom_torsion
C10 N4 N5 C11 . . -83.4(2)
C30 N12 N12 C30 2_655 2_655 -86.4(3)

_cod_database_fobs_code 1549076
